data_7114005
loop_
_publ_author_name
'Cooper, Ian R.'
'Grigg, Ronald'
'MacLachlan, William S.'
'Thornton-Pett, Mark'
'Sridharan, Visuvanathar'

_publ_section_title
;
 3-Component palladium--indium mediated diastereoselective cascade
 allylation of imines with allenes and aryl iodidesElectronic
 supplementary information (ESI) available: experimental details. See
 http://www.rsc.org/suppdata/cc/b2/b202940e/
;
_journal_issue 13
_journal_name_full 'Chemical Communications'
_journal_page_first 1372
_journal_paper_doi 10.1039/b202940e
_journal_year 2002
_chemical_formula_sum 'C22 H27 N O3 S'
_chemical_formula_weight 385.51
_chemical_name_systematic
;
?
;
_space_group_IT_number 19
_symmetry_cell_setting orthorhombic
_symmetry_space_group_name_Hall 'P 2ac 2ab'
_symmetry_space_group_name_H-M 'P 21 21 21'
_atom_sites_solution_hydrogens geom
_atom_sites_solution_primary direct
_atom_sites_solution_secondary difmap
_audit_creation_method SHELXL-97
_cell_angle_alpha 90
_cell_angle_beta 90
_cell_angle_gamma 90
_cell_formula_units_Z 4
_cell_length_a 6.2460(1)
_cell_length_b 16.5619(3)
_cell_length_c 20.0492(5)
_cell_measurement_temperature 150(2)
_cell_volume 2074.00(7)
_computing_cell_refinement 'DENZO-SMN (Otwinowski & Minor, 1996)'
_computing_data_collection 'COLLECT (Nonius, 1999)'
_computing_data_reduction 'DENZO-SMN (Otwinowski & Minor, 1996)'
_computing_molecular_graphics
;
ORTEP3 for Windows (Farrugia, 1997) 
XSeed (Barbour, 2001)
;
_computing_publication_material 'WC (Thornton-Pett, 2000)'
_computing_structure_refinement 'SHELXL-97 (Sheldrick, 1997)'
_computing_structure_solution 'SHELXS-97 (Sheldrick, 1990)'
_diffrn_ambient_temperature 150(2)
_diffrn_detector_area_resol_mean 9.091
_diffrn_measured_fraction_theta_full 0.995
_diffrn_measured_fraction_theta_max 0.995
_diffrn_measurement_device_type 'Nonius KappaCCD area detector diffractometer'
_diffrn_measurement_method
;
Detector set at 30mm from sample with different 2theta offsets 
1 degree phi exposures for chi=0 degree settings
1 degree omega exposures for chi=90 degree settings
;
_diffrn_radiation_monochromator graphite
_diffrn_radiation_source 'fine-focus sealed tube'
_diffrn_radiation_type MoK\a
_diffrn_radiation_wavelength 0.71073
_diffrn_reflns_av_R_equivalents 0.0618
_diffrn_reflns_av_sigmaI/netI 0.0454
_diffrn_reflns_limit_h_max 7
_diffrn_reflns_limit_h_min -7
_diffrn_reflns_limit_k_max 20
_diffrn_reflns_limit_k_min -20
_diffrn_reflns_limit_l_max 24
_diffrn_reflns_limit_l_min -24
_diffrn_reflns_number 14791
_diffrn_reflns_theta_full 25.99
_diffrn_reflns_theta_max 25.99
_diffrn_reflns_theta_min 3.19
_exptl_absorpt_coefficient_mu 0.177
_exptl_absorpt_correction_T_max 0.9825
_exptl_absorpt_correction_T_min 0.9106
_exptl_absorpt_correction_type multi-scan
_exptl_absorpt_process_details
;
Using multiple and symmetry-related data measurements via the program SORTAV
See R.H. Blessing, Acta Cryst (1995), A51, 33-38 
;
_exptl_crystal_colour Colourless
_exptl_crystal_density_diffrn 1.231
_exptl_crystal_density_method 'not measured'
_exptl_crystal_description prism
_exptl_crystal_F_000 824
_exptl_crystal_size_max 0.54
_exptl_crystal_size_mid 0.33
_exptl_crystal_size_min 0.1
_refine_diff_density_max 0.202
_refine_diff_density_min -0.21
_refine_diff_density_rms 0.035
_refine_ls_abs_structure_details 'Flack H D (1983), Acta Cryst. A39, 876-881'
_refine_ls_abs_structure_Flack 0.05(6)
_refine_ls_extinction_coef 0.0090(18)
_refine_ls_extinction_expression Fc^*^=kFc[1+0.001xFc^2^\l^3^/sin(2\q)]^-1/4^
_refine_ls_extinction_method Shelxl
_refine_ls_goodness_of_fit_ref 1.047
_refine_ls_hydrogen_treatment mixed
_refine_ls_matrix_type full
_refine_ls_number_parameters 353
_refine_ls_number_reflns 4073
_refine_ls_number_restraints 0
_refine_ls_restrained_S_all 1.047
_refine_ls_R_factor_all 0.0413
_refine_ls_R_factor_gt 0.0344
_refine_ls_shift/su_max 0.001
_refine_ls_shift/su_mean 0
_refine_ls_structure_factor_coef Fsqd
_refine_ls_weighting_details 'calc w=1/[\s^2^(Fo^2^)+(0.0375P)^2^+0.3392P] where P=(Fo^2^+2Fc^2^)/3'
_refine_ls_weighting_scheme calc
_refine_ls_wR_factor_gt 0.0802
_refine_ls_wR_factor_ref 0.0838
_reflns_number_gt 3667
_reflns_number_total 4073
_reflns_threshold_expression >2sigma(I)
_cod_data_source_file b202940e.txt
_cod_data_source_block
;
;
_cod_original_cell_volume 2079.98(7)
_cod_original_sg_symbol_H-M 'P21 21 21'
_cod_database_code 7114005

loop_
_symmetry_equiv_pos_as_xyz
'x, y, z'
'x+1/2, -y+1/2, -z'
'-x, y+1/2, -z+1/2'
'-x+1/2, -y, z+1/2'

loop_
_atom_site_label
_atom_site_type_symbol
_atom_site_fract_x
_atom_site_fract_y
_atom_site_fract_z
_atom_site_U_iso_or_equiv
_atom_site_adp_type
_atom_site_occupancy
_atom_site_symmetry_multiplicity
_atom_site_calc_flag
S3 S 0.60991(7) 0.87320(3) 0.82953(2) 0.03003(14) Uani 1 1 d
O240 O 0.9040(2) 1.00696(9) 0.51201(6) 0.0342(3) Uani 1 1 d
O3 O 0.3765(2) 0.88193(9) 0.84082(8) 0.0444(4) Uani 1 1 d
O241 O 1.2354(2) 1.01200(10) 0.55469(6) 0.0356(3) Uani 1 1 d
C21 C 0.8023(3) 1.01833(11) 0.76133(8) 0.0238(4) Uani 1 1 d
C240 C 1.0224(3) 1.01011(11) 0.55983(9) 0.0275(4) Uani 1 1 d
C1 C 0.7248(3) 1.02609(11) 0.83286(9) 0.0258(4) Uani 1 1 d
H1 H 0.583(3) 1.0436(11) 0.8330(8) 0.018(4) Uiso 1 1 d
C22 C 0.6749(3) 1.04559(12) 0.70926(9) 0.0253(4) Uani 1 1 d
H22 H 0.533(3) 1.0674(11) 0.7188(8) 0.019(4) Uiso 1 1 d
N2 N 0.7431(3) 0.94750(10) 0.86809(8) 0.0265(4) Uani 1 1 d
H2 H 0.709(3) 0.9495(12) 0.9087(10) 0.022(5) Uiso 1 1 d
C26 C 1.0041(3) 0.98693(12) 0.74724(9) 0.0281(4) Uani 1 1 d
H26 H 1.093(4) 0.9674(12) 0.7823(10) 0.035(5) Uiso 1 1 d
C23 C 0.7469(3) 1.04168(11) 0.64408(9) 0.0258(4) Uani 1 1 d
H23 H 0.659(3) 1.0614(13) 0.6097(10) 0.036(6) Uiso 1 1 d
C24 C 0.9501(3) 1.01276(11) 0.63039(8) 0.0248(4) Uani 1 1 d
C25 C 1.0793(3) 0.98532(12) 0.68240(9) 0.0280(4) Uani 1 1 d
H25 H 1.225(3) 0.9614(12) 0.6721(10) 0.029(5) Uiso 1 1 d
C4 C 0.6990(3) 0.78838(13) 0.88221(10) 0.0303(4) Uani 1 1 d
C6 C 0.5854(4) 0.71565(15) 0.85164(14) 0.0454(6) Uani 1 1 d
H6A H 0.627(4) 0.6664(17) 0.8770(12) 0.057(7) Uiso 1 1 d
H6B H 0.435(4) 0.7219(15) 0.8587(12) 0.053(7) Uiso 1 1 d
H6C H 0.625(5) 0.7128(16) 0.8008(14) 0.068(8) Uiso 1 1 d
C11 C 0.8608(3) 1.08804(12) 0.87082(9) 0.0292(4) Uani 1 1 d
H11B H 1.012(3) 1.0751(12) 0.8664(9) 0.023(5) Uiso 1 1 d
H11A H 0.829(3) 1.0827(11) 0.9173(10) 0.023(5) Uiso 1 1 d
C242 C 1.3213(4) 1.00574(19) 0.48780(11) 0.0436(6) Uani 1 1 d
H242A H 1.264(5) 1.048(2) 0.4601(15) 0.075(10) Uiso 1 1 d
H242B H 1.275(4) 0.9492(15) 0.4706(11) 0.044(6) Uiso 1 1 d
H242C H 1.469(5) 1.0113(15) 0.4921(11) 0.051(7) Uiso 1 1 d
C5 C 0.9395(3) 0.78002(15) 0.87470(11) 0.0352(5) Uani 1 1 d
H5A H 0.985(3) 0.7291(14) 0.8952(10) 0.031(5) Uiso 1 1 d
H5B H 1.012(4) 0.8246(16) 0.8930(11) 0.043(6) Uiso 1 1 d
H5C H 0.976(4) 0.7770(14) 0.8283(12) 0.048(6) Uiso 1 1 d
C14 C 0.5079(4) 1.19020(14) 0.92236(10) 0.0402(5) Uani 1 1 d
H14 H 0.549(4) 1.1402(15) 0.9443(12) 0.052(7) Uiso 1 1 d
C13 C 0.6318(4) 1.21680(12) 0.86819(9) 0.0344(4) Uani 1 1 d
C12 C 0.8266(4) 1.17349(13) 0.84682(9) 0.0356(5) Uani 1 1 d
C7 C 0.6332(4) 0.80104(15) 0.95440(11) 0.0413(5) Uani 1 1 d
H7A H 0.482(5) 0.8176(16) 0.9583(12) 0.061(8) Uiso 1 1 d
H7B H 0.642(4) 0.7489(16) 0.9799(11) 0.052(7) Uiso 1 1 d
H7C H 0.712(4) 0.8486(17) 0.9769(13) 0.057(7) Uiso 1 1 d
C15 C 0.3367(4) 1.23402(15) 0.94589(12) 0.0494(6) Uani 1 1 d
H15 H 0.258(4) 1.2162(15) 0.9861(13) 0.055(7) Uiso 1 1 d
C16 C 0.2828(5) 1.30560(17) 0.91462(14) 0.0606(8) Uani 1 1 d
H16 H 0.178(5) 1.339(2) 0.9315(15) 0.079(9) Uiso 1 1 d
C17 C 0.3928(5) 1.33050(16) 0.85888(14) 0.0622(7) Uani 1 1 d
H17 H 0.342(5) 1.3775(18) 0.8322(14) 0.072(8) Uiso 1 1 d
C18 C 0.5656(4) 1.28709(14) 0.83610(12) 0.0489(6) Uani 1 1 d
H18 H 0.645(4) 1.3023(15) 0.7947(11) 0.049(7) Uiso 1 1 d
C120 C 0.9762(5) 1.20790(18) 0.80911(13) 0.0546(6) Uani 1 1 d
H120A H 1.108(5) 1.1774(16) 0.7945(12) 0.061(8) Uiso 1 1 d
H120B H 0.971(5) 1.266(2) 0.7942(15) 0.089(10) Uiso 1 1 d

loop_
_atom_site_aniso_label
_atom_site_aniso_U_11
_atom_site_aniso_U_22
_atom_site_aniso_U_33
_atom_site_aniso_U_23
_atom_site_aniso_U_13
_atom_site_aniso_U_12
S3 0.0277(2) 0.0321(3) 0.0302(2) 0.0052(2) -0.00606(19) -0.0057(2)
O240 0.0343(7) 0.0467(9) 0.0215(6) -0.0009(6) -0.0019(6) -0.0019(7)
O3 0.0252(7) 0.0430(9) 0.0649(10) 0.0137(7) -0.0107(7) -0.0052(7)
O241 0.0278(7) 0.0537(9) 0.0254(7) -0.0037(7) 0.0046(5) -0.0003(7)
C21 0.0257(10) 0.0249(10) 0.0210(9) 0.0028(7) -0.0006(7) -0.0025(7)
C240 0.0299(9) 0.0272(10) 0.0254(9) -0.0009(8) -0.0002(8) -0.0003(8)
C1 0.0245(10) 0.0303(10) 0.0225(9) 0.0023(8) 0.0002(7) 0.0001(7)
C22 0.0242(10) 0.0266(10) 0.0251(9) 0.0014(7) -0.0021(7) 0.0025(8)
N2 0.0290(8) 0.0323(9) 0.0182(8) 0.0043(7) 0.0002(6) -0.0026(7)
C26 0.0241(9) 0.0357(11) 0.0245(9) 0.0045(8) -0.0057(7) 0.0014(9)
C23 0.0279(9) 0.0269(10) 0.0226(9) 0.0013(8) -0.0045(8) 0.0038(8)
C24 0.0272(9) 0.0246(10) 0.0227(9) 0.0001(8) -0.0004(7) -0.0021(7)
C25 0.0233(10) 0.0326(10) 0.0281(9) 0.0020(8) -0.0004(7) 0.0011(8)
C4 0.0247(9) 0.0308(11) 0.0353(10) 0.0047(9) -0.0021(8) -0.0020(8)
C6 0.0411(13) 0.0336(13) 0.0616(15) 0.0060(11) -0.0091(11) -0.0074(10)
C11 0.0316(11) 0.0351(11) 0.0210(9) 0.0009(8) -0.0015(8) -0.0038(9)
C242 0.0341(12) 0.0658(18) 0.0310(11) -0.0078(11) 0.0088(9) -0.0039(12)
C5 0.0312(11) 0.0384(13) 0.0360(12) 0.0034(10) 0.0022(8) 0.0019(9)
C14 0.0512(13) 0.0370(12) 0.0322(11) 0.0035(9) 0.0002(9) 0.0037(11)
C13 0.0496(12) 0.0270(10) 0.0266(10) -0.0029(8) -0.0059(9) -0.0041(9)
C12 0.0472(12) 0.0352(12) 0.0245(10) 0.0009(8) -0.0016(8) -0.0081(9)
C7 0.0438(14) 0.0412(13) 0.0390(11) 0.0152(10) 0.0105(10) 0.0074(11)
C15 0.0617(16) 0.0467(14) 0.0397(13) 0.0001(11) 0.0058(11) 0.0072(12)
C16 0.078(2) 0.0423(15) 0.0611(17) -0.0032(13) 0.0089(14) 0.0201(14)
C17 0.0865(19) 0.0365(14) 0.0637(16) 0.0094(12) 0.0119(16) 0.0153(15)
C18 0.0675(16) 0.0359(12) 0.0433(13) 0.0064(10) 0.0041(11) -0.0021(11)
C120 0.0651(17) 0.0465(15) 0.0522(15) 0.0115(12) 0.0129(12) -0.0041(13)

loop_
_atom_type_symbol
_atom_type_description
_atom_type_scat_dispersion_real
_atom_type_scat_dispersion_imag
_atom_type_scat_source
C C 0.0033 0.0016 'International Tables Vol C Tables 4.2.6.8 and 6.1.1.4'
H H 0 0 'International Tables Vol C Tables 4.2.6.8 and 6.1.1.4'
S S 0.1246 0.1234 'International Tables Vol C Tables 4.2.6.8 and 6.1.1.4'
O O 0.0106 0.006 'International Tables Vol C Tables 4.2.6.8 and 6.1.1.4'
N N 0.0061 0.0033 'International Tables Vol C Tables 4.2.6.8 and 6.1.1.4'

loop_
_geom_angle_atom_site_label_1
_geom_angle_atom_site_label_2
_geom_angle_atom_site_label_3
_geom_angle
O3 S3 N2 110.37(9)
O3 S3 C4 106.53(8)
N2 S3 C4 98.31(8)
C240 O241 C242 116.07(16)
C22 C21 C26 119.30(16)
C22 C21 C1 119.87(16)
C26 C21 C1 120.78(16)
O240 C240 O241 123.35(17)
O240 C240 C24 124.56(17)
O241 C240 C24 112.10(15)
N2 C1 C21 110.48(15)
N2 C1 C11 107.88(14)
C21 C1 C11 110.31(15)
N2 C1 H1 110.2(11)
C21 C1 H1 109.4(11)
C11 C1 H1 108.6(11)
C23 C22 C21 120.46(17)
C23 C22 H22 119.9(10)
C21 C22 H22 119.6(10)
C1 N2 S3 112.69(12)
C1 N2 H2 113.9(14)
S3 N2 H2 110.4(14)
C25 C26 C21 120.38(16)
C25 C26 H26 119.2(13)
C21 C26 H26 120.4(13)
C22 C23 C24 120.13(17)
C22 C23 H23 119.1(13)
C24 C23 H23 120.7(13)
C23 C24 C25 119.76(16)
C23 C24 C240 118.55(16)
C25 C24 C240 121.67(16)
C26 C25 C24 119.91(17)
C26 C25 H25 120.3(12)
C24 C25 H25 119.7(12)
C7 C4 C5 112.07(18)
C7 C4 C6 111.38(19)
C5 C4 C6 110.50(19)
C7 C4 S3 111.00(15)
C5 C4 S3 108.21(14)
C6 C4 S3 103.30(14)
C4 C6 H6A 108.5(15)
C4 C6 H6B 108.2(15)
H6A C6 H6B 106(2)
C4 C6 H6C 108.4(16)
H6A C6 H6C 113(2)
H6B C6 H6C 112(2)
C12 C11 C1 112.93(16)
C12 C11 H11B 108.3(12)
C1 C11 H11B 110.3(11)
C12 C11 H11A 111.6(11)
C1 C11 H11A 107.7(12)
H11B C11 H11A 105.8(15)
O241 C242 H242 110.0(18)
O241 C242 H242 105.5(13)
H242 C242 H242 111(2)
O241 C242 H242 105.9(15)
H242 C242 H242 111(2)
H242 C242 H242 113(2)
C4 C5 H5A 109.1(13)
C4 C5 H5B 111.7(15)
H5A C5 H5B 111.5(19)
C4 C5 H5C 109.6(14)
H5A C5 H5C 107.0(19)
H5B C5 H5C 108(2)
C15 C14 C13 121.9(2)
C15 C14 H14 120.1(15)
C13 C14 H14 118.0(14)
C18 C13 C14 117.0(2)
C18 C13 C12 121.12(19)
C14 C13 C12 121.82(18)
C120 C12 C13 122.5(2)
C120 C12 C11 118.8(2)
C13 C12 C11 118.63(18)
C4 C7 H7A 111.9(14)
C4 C7 H7B 110.6(13)
H7A C7 H7B 105(2)
C4 C7 H7C 113.1(15)
H7A C7 H7C 102(2)
H7B C7 H7C 113.9(19)
C14 C15 C16 119.1(2)
C14 C15 H15 120.5(15)
C16 C15 H15 120.3(15)
C17 C16 C15 120.2(3)
C17 C16 H16 119(2)
C15 C16 H16 121(2)
C16 C17 C18 120.4(3)
C16 C17 H17 120.9(17)
C18 C17 H17 118.5(17)
C17 C18 C13 121.1(2)
C17 C18 H18 122.4(14)
C13 C18 H18 116.4(15)
C12 C120 H120 121.7(15)
C12 C120 H120 123.8(19)
H120 C120 H120 115(2)

loop_
_geom_bond_atom_site_label_1
_geom_bond_atom_site_label_2
_geom_bond_distance
S3 O3 1.4867(15)
S3 N2 1.6757(16)
S3 C4 1.844(2)
O240 C240 1.213(2)
O241 C240 1.339(2)
O241 C242 1.449(2)
C21 C22 1.389(2)
C21 C26 1.396(3)
C21 C1 1.520(2)
C240 C24 1.486(2)
C1 N2 1.485(2)
C1 C11 1.535(3)
C1 H1 0.932(19)
C22 C23 1.384(3)
C22 H22 0.978(19)
N2 H2 0.84(2)
C26 C25 1.383(3)
C26 H26 0.95(2)
C23 C24 1.388(3)
C23 H23 0.94(2)
C24 C25 1.396(2)
C25 H25 1.02(2)
C4 C7 1.520(3)
C4 C5 1.520(3)
C4 C6 1.527(3)
C6 H6A 1.00(3)
C6 H6B 0.96(3)
C6 H6C 1.05(3)
C11 C12 1.510(3)
C11 H11B 0.97(2)
C11 H11A 0.958(19)
C242 H242A 0.96(3)
C242 H242B 1.04(3)
C242 H242C 0.94(3)
C5 H5A 0.98(2)
C5 H5B 0.94(3)
C5 H5C 0.96(2)
C14 C15 1.378(3)
C14 C13 1.405(3)
C14 H14 0.97(3)
C13 C18 1.393(3)
C13 C12 1.479(3)
C12 C120 1.332(3)
C7 H7A 0.99(3)
C7 H7B 1.01(3)
C7 H7C 1.03(3)
C15 C16 1.383(4)
C15 H15 0.99(3)
C16 C17 1.376(4)
C16 H16 0.92(3)
C17 C18 1.378(4)
C17 H17 1.00(3)
C18 H18 1.00(2)
C120 H120A 1.01(3)
C120 H120B 1.00(3)
